data_7247140
loop_
_publ_author_name
'Palica, Katarzyna'
'Deufel, Fritz'
'Skagseth, Susann'
'Di Santo-Meztler, Paula'
'Thoma, Johannes'
'Andersson Rasmussen, Anna'
'Valkonen, Arto'
'Sunnerhagen, Per'
'Leiros, Hanna-Kirsti S.'
'Andersson, Hanna'
'Erdelyi, Mate'

_publ_section_title
;
 \a-Aminophosphonate inhibitors of metallo-\b-lactamases NDM-1 and VIM-2
;
_journal_name_full 'RSC Medicinal Chemistry'
_journal_paper_doi 10.1039/D3MD00286A
_journal_year 2023
_chemical_formula_moiety 'C24 H39 N2 O6 P S'
_chemical_formula_sum 'C24 H39 N2 O6 P S'
_chemical_formula_weight 514.60
_space_group_crystal_system monoclinic
_space_group_IT_number 14
_space_group_name_Hall '-P 2yn'
_space_group_name_H-M_alt 'P 1 21/n 1'
_atom_sites_solution_hydrogens mixed
_atom_sites_solution_primary iterative
_audit_creation_method SHELXL-2019/2
_audit_update_record
;
2022-08-26 deposited with the CCDC.	2023-08-01 downloaded from the CCDC.
;
_cell_angle_alpha 90
_cell_angle_beta 93.0090(10)
_cell_angle_gamma 90
_cell_formula_units_Z 4
_cell_length_a 11.33250(10)
_cell_length_b 14.4994(2)
_cell_length_c 16.6241(2)
_cell_measurement_reflns_used 10580
_cell_measurement_temperature 120(2)
_cell_measurement_theta_max 29.5070
_cell_measurement_theta_min 2.6270
_cell_volume 2727.81(6)
_computing_cell_refinement 'CrysAlisPro 1.171.40.67a (Rigaku OD, 2019)'
_computing_data_collection 'CrysAlisPro 1.171.40.67a (Rigaku OD, 2019)'
_computing_data_reduction 'CrysAlisPro 1.171.40.67a (Rigaku OD, 2019)'
_computing_molecular_graphics SHELXL-2019/2
_computing_publication_material SHELXL-2019/2
_computing_structure_refinement 'SHELXL-2019/2 (Sheldrick, 2019)'
_computing_structure_solution 'SHELXT (Sheldrick, 2015)'
_diffrn_ambient_temperature 120(2)
_diffrn_detector_area_resol_mean 16.0107
_diffrn_measured_fraction_theta_full 1.000
_diffrn_measured_fraction_theta_max 0.909
_diffrn_measurement_device_type 'SuperNova, Single source at offset/far, Eos'
_diffrn_measurement_method '\w scans'
_diffrn_radiation_type MoK\a
_diffrn_radiation_wavelength 0.71073
_diffrn_reflns_av_R_equivalents 0.0303
_diffrn_reflns_av_unetI/netI 0.0325
_diffrn_reflns_Laue_measured_fraction_full 1.000
_diffrn_reflns_Laue_measured_fraction_max 0.909
_diffrn_reflns_limit_h_max 14
_diffrn_reflns_limit_h_min -15
_diffrn_reflns_limit_k_max 19
_diffrn_reflns_limit_k_min -19
_diffrn_reflns_limit_l_max 23
_diffrn_reflns_limit_l_min -22
_diffrn_reflns_number 27198
_diffrn_reflns_point_group_measured_fraction_full 1.000
_diffrn_reflns_point_group_measured_fraction_max 0.909
_diffrn_reflns_theta_full 25.242
_diffrn_reflns_theta_max 29.960
_diffrn_reflns_theta_min 2.124
_diffrn_source 'micro-focus sealed X-ray tube'
_exptl_absorpt_coefficient_mu 0.217
_exptl_absorpt_correction_T_max 1.000
_exptl_absorpt_correction_T_min 0.847
_exptl_absorpt_correction_type gaussian
_exptl_absorpt_process_details
;
CrysAlisPro 1.171.40.67a (Rigaku Oxford Diffraction, 2019)
Numerical absorption correction based on gaussian integration over
a multifaceted crystal model
Empirical absorption correction using spherical harmonics,
 implemented in SCALE3 ABSPACK scaling algorithm.
;
_exptl_crystal_colour colourless
_exptl_crystal_density_diffrn 1.253
_exptl_crystal_description prism
_exptl_crystal_F_000 1104
_exptl_crystal_size_max 0.140
_exptl_crystal_size_mid 0.110
_exptl_crystal_size_min 0.080
_refine_diff_density_max 0.385
_refine_diff_density_min -0.420
_refine_diff_density_rms 0.053
_refine_ls_extinction_method none
_refine_ls_goodness_of_fit_ref 1.043
_refine_ls_hydrogen_treatment mixed
_refine_ls_matrix_type full
_refine_ls_number_parameters 310
_refine_ls_number_reflns 7199
_refine_ls_number_restraints 1
_refine_ls_restrained_S_all 1.043
_refine_ls_R_factor_all 0.0574
_refine_ls_R_factor_gt 0.0425
_refine_ls_shift/su_max 0.001
_refine_ls_shift/su_mean 0.000
_refine_ls_structure_factor_coef Fsqd
_refine_ls_weighting_details 'w=1/[\s^2^(Fo^2^)+(0.0409P)^2^+1.6464P] where P=(Fo^2^+2Fc^2^)/3'
_refine_ls_weighting_scheme calc
_refine_ls_wR_factor_gt 0.1002
_refine_ls_wR_factor_ref 0.1088
_reflns_Friedel_coverage 0.000
_reflns_number_gt 5785
_reflns_number_total 7199
_reflns_threshold_expression 'I > 2\s(I)'
_cod_data_source_file d3md00286a2.cif
_cod_data_source_block 4e-2b
_cod_original_sg_symbol_H-M 'P 21/n'
_cod_database_code 7247140
_shelx_shelxl_version_number 2019/2
_shelx_space_group_comment
;
The symmetry employed for this shelxl refinement is uniquely defined
by the following loop, which should always be used as a source of
symmetry information in preference to the above space-group names.
They are only intended as comments.
;
_shelx_estimated_absorpt_t_min 0.970
_shelx_estimated_absorpt_t_max 0.983

loop_
_space_group_symop_operation_xyz
'x, y, z'
'-x+1/2, y+1/2, -z+1/2'
'-x, -y, -z'
'x-1/2, -y-1/2, z-1/2'

loop_
_atom_site_label
_atom_site_type_symbol
_atom_site_fract_x
_atom_site_fract_y
_atom_site_fract_z
_atom_site_U_iso_or_equiv
_atom_site_adp_type
_atom_site_occupancy
_atom_site_site_symmetry_order
_atom_site_calc_flag
_atom_site_refinement_flags_posn
_atom_site_refinement_flags_adp
_atom_site_refinement_flags_occupancy
_atom_site_disorder_assembly
_atom_site_disorder_group
S13 S 0.33258(4) 0.85569(3) 0.59684(3) 0.02992(11) Uani 1 1 d . . . . .
P1 P 0.69845(3) 0.52520(3) 0.44177(2) 0.01767(9) Uani 1 1 d . . . . .
O1 O 0.64502(10) 0.45293(7) 0.49034(7) 0.0234(2) Uani 1 1 d . . . . .
O10 O 0.60664(10) 0.78587(8) 0.38968(7) 0.0258(3) Uani 1 1 d . . . . .
O1A O 0.77875(10) 0.59590(8) 0.49115(7) 0.0236(2) Uani 1 1 d . . . . .
O1B O 0.78565(10) 0.49131(8) 0.37790(7) 0.0270(3) Uani 1 1 d . . . . .
O4C O 0.46002(11) 0.35471(8) 0.29611(7) 0.0271(3) Uani 1 1 d . . . . .
O5C O 0.53918(11) 0.37714(7) 0.17466(7) 0.0246(2) Uani 1 1 d . . . . .
N4 N 0.55464(11) 0.48870(9) 0.26770(7) 0.0202(3) Uani 1 1 d . . . . .
N9 N 0.53084(11) 0.65392(8) 0.44002(7) 0.0172(2) Uani 1 1 d D . . . .
H9 H 0.4733(14) 0.6276(12) 0.4658(10) 0.021 Uiso 1 1 d D U . . .
C2 C 0.59136(13) 0.59511(10) 0.38454(9) 0.0173(3) Uani 1 1 d . . . . .
H2 H 0.634813 0.635427 0.347280 0.021 Uiso 1 1 calc R U . . .
C3 C 0.49923(13) 0.53790(10) 0.33364(9) 0.0196(3) Uani 1 1 d . . . . .
H3 H 0.465201 0.490776 0.369735 0.024 Uiso 1 1 calc R U . . .
C5 C 0.60035(15) 0.54919(11) 0.20549(9) 0.0250(3) Uani 1 1 d . . . . .
H5A H 0.634958 0.511131 0.163260 0.030 Uiso 1 1 calc R U . . .
H5B H 0.663579 0.588975 0.229880 0.030 Uiso 1 1 calc R U . . .
C6 C 0.50218(18) 0.60923(13) 0.16762(10) 0.0338(4) Uani 1 1 d . . . . .
H6A H 0.445287 0.570016 0.135982 0.041 Uiso 1 1 calc R U . . .
H6B H 0.536327 0.654025 0.130377 0.041 Uiso 1 1 calc R U . . .
C7 C 0.43728(18) 0.66137(13) 0.23228(11) 0.0350(4) Uani 1 1 d . . . . .
H7A H 0.490381 0.708806 0.257160 0.042 Uiso 1 1 calc R U . . .
H7B H 0.367541 0.693143 0.206877 0.042 Uiso 1 1 calc R U . . .
C8 C 0.39741(15) 0.59615(12) 0.29725(10) 0.0279(4) Uani 1 1 d . . . . .
H8A H 0.335228 0.554775 0.273752 0.034 Uiso 1 1 calc R U . . .
H8B H 0.362624 0.632539 0.340477 0.034 Uiso 1 1 calc R U . . .
C10 C 0.53787(13) 0.74715(10) 0.43338(9) 0.0184(3) Uani 1 1 d . . . . .
C11 C 0.45490(13) 0.79993(10) 0.48232(9) 0.0192(3) Uani 1 1 d . . . . .
C12 C 0.42393(15) 0.77524(11) 0.55725(10) 0.0242(3) Uani 1 1 d . . . . .
H12 H 0.449613 0.720452 0.584188 0.029 Uiso 1 1 calc R U . . .
C14 C 0.33381(14) 0.92333(11) 0.51154(10) 0.0238(3) Uani 1 1 d . . . . .
C15 C 0.26512(16) 1.01173(12) 0.50252(11) 0.0300(4) Uani 1 1 d . . . . .
H15A H 0.276581 1.049061 0.552179 0.036 Uiso 1 1 calc R U . . .
H15B H 0.179811 0.997925 0.494093 0.036 Uiso 1 1 calc R U . . .
C16 C 0.30761(16) 1.06590(11) 0.43058(11) 0.0306(4) Uani 1 1 d . . . . .
H16A H 0.249800 1.115100 0.416005 0.037 Uiso 1 1 calc R U . . .
H16B H 0.384112 1.095691 0.445925 0.037 Uiso 1 1 calc R U . . .
C17 C 0.32249(16) 1.00394(12) 0.35780(11) 0.0295(4) Uani 1 1 d . . . . .
H17A H 0.343774 1.042097 0.311349 0.035 Uiso 1 1 calc R U . . .
H17B H 0.246592 0.972799 0.343283 0.035 Uiso 1 1 calc R U . . .
C18 C 0.41828(15) 0.93141(11) 0.37508(10) 0.0254(3) Uani 1 1 d . . . . .
H18A H 0.414060 0.884135 0.332052 0.031 Uiso 1 1 calc R U . . .
H18B H 0.497035 0.960971 0.375165 0.031 Uiso 1 1 calc R U . . .
C19 C 0.40295(13) 0.88590(10) 0.45547(9) 0.0199(3) Uani 1 1 d . . . . .
C2A C 0.74686(18) 0.62987(13) 0.56969(10) 0.0346(4) Uani 1 1 d . . . . .
H2A H 0.665971 0.609141 0.580478 0.041 Uiso 1 1 calc R U . . .
H2B H 0.747514 0.698151 0.569650 0.041 Uiso 1 1 calc R U . . .
C3A C 0.8307(2) 0.5954(2) 0.63349(14) 0.0722(9) Uani 1 1 d . . . . .
H3A H 0.808090 0.618832 0.685811 0.108 Uiso 1 1 calc R U . . .
H3B H 0.829117 0.527873 0.633948 0.108 Uiso 1 1 calc R U . . .
H3C H 0.910528 0.616738 0.623137 0.108 Uiso 1 1 calc R U . . .
C2B C 0.8131(2) 0.39627(15) 0.36598(18) 0.0634(8) Uani 1 1 d . . . . .
H2C H 0.742994 0.357860 0.375596 0.076 Uiso 1 1 calc R U . . .
H2D H 0.877902 0.377258 0.404698 0.076 Uiso 1 1 calc R U . . .
C3B C 0.8493(2) 0.3822(2) 0.28269(18) 0.0788(10) Uani 1 1 d . . . . .
H3D H 0.868022 0.316954 0.274685 0.118 Uiso 1 1 calc R U . . .
H3E H 0.784558 0.400450 0.244582 0.118 Uiso 1 1 calc R U . . .
H3F H 0.919156 0.419804 0.273616 0.118 Uiso 1 1 calc R U . . .
C4C C 0.51269(13) 0.40233(10) 0.24941(9) 0.0198(3) Uani 1 1 d . . . . .
C6C C 0.51164(15) 0.28327(11) 0.14337(10) 0.0248(3) Uani 1 1 d . . . . .
C7C C 0.37953(17) 0.26703(14) 0.13928(13) 0.0404(5) Uani 1 1 d . . . . .
H7C H 0.362634 0.204883 0.118550 0.061 Uiso 1 1 calc R U . . .
H7D H 0.349671 0.273026 0.193298 0.061 Uiso 1 1 calc R U . . .
H7E H 0.340737 0.312662 0.103340 0.061 Uiso 1 1 calc R U . . .
C8C C 0.5589(2) 0.28809(13) 0.05960(11) 0.0401(5) Uani 1 1 d . . . . .
H8C H 0.545667 0.228873 0.032173 0.060 Uiso 1 1 calc R U . . .
H8D H 0.517774 0.337039 0.028666 0.060 Uiso 1 1 calc R U . . .
H8E H 0.643772 0.301459 0.063949 0.060 Uiso 1 1 calc R U . . .
C9C C 0.5795(2) 0.21236(13) 0.19374(12) 0.0424(5) Uani 1 1 d . . . . .
H9C H 0.561081 0.150519 0.172871 0.064 Uiso 1 1 calc R U . . .
H9D H 0.664474 0.223904 0.191279 0.064 Uiso 1 1 calc R U . . .
H9E H 0.557089 0.216653 0.249752 0.064 Uiso 1 1 calc R U . . .

loop_
_atom_site_aniso_label
_atom_site_aniso_U_11
_atom_site_aniso_U_22
_atom_site_aniso_U_33
_atom_site_aniso_U_23
_atom_site_aniso_U_13
_atom_site_aniso_U_12
S13 0.0398(2) 0.0254(2) 0.0257(2) 0.00194(16) 0.01262(18) 0.01072(18)
P1 0.01744(18) 0.01818(19) 0.01788(18) -0.00055(14) 0.00558(14) -0.00173(14)
O1 0.0228(5) 0.0213(5) 0.0265(6) 0.0039(4) 0.0060(5) -0.0013(4)
O10 0.0283(6) 0.0206(6) 0.0295(6) 0.0022(5) 0.0108(5) -0.0032(4)
O1A 0.0230(5) 0.0264(6) 0.0215(5) -0.0026(4) 0.0022(4) -0.0060(4)
O1B 0.0261(6) 0.0279(6) 0.0283(6) -0.0033(5) 0.0125(5) 0.0015(5)
O4C 0.0394(7) 0.0219(6) 0.0207(5) -0.0016(4) 0.0071(5) -0.0054(5)
O5C 0.0350(6) 0.0215(5) 0.0178(5) -0.0061(4) 0.0054(5) -0.0019(5)
N4 0.0232(6) 0.0226(6) 0.0152(6) -0.0031(5) 0.0059(5) -0.0038(5)
N9 0.0188(6) 0.0160(6) 0.0174(6) -0.0014(5) 0.0066(5) -0.0022(5)
C2 0.0187(7) 0.0182(7) 0.0155(6) -0.0019(5) 0.0050(5) -0.0031(5)
C3 0.0206(7) 0.0208(7) 0.0179(7) -0.0045(6) 0.0051(6) -0.0043(6)
C5 0.0299(8) 0.0286(8) 0.0172(7) -0.0022(6) 0.0070(6) -0.0101(7)
C6 0.0444(11) 0.0354(10) 0.0209(8) 0.0039(7) -0.0035(7) -0.0093(8)
C7 0.0403(10) 0.0325(9) 0.0308(9) -0.0003(7) -0.0117(8) 0.0038(8)
C8 0.0218(8) 0.0344(9) 0.0272(8) -0.0100(7) -0.0023(6) 0.0003(7)
C10 0.0197(7) 0.0181(7) 0.0175(7) 0.0000(5) 0.0010(5) -0.0019(5)
C11 0.0201(7) 0.0164(7) 0.0211(7) -0.0022(6) 0.0018(6) -0.0012(5)
C12 0.0302(8) 0.0179(7) 0.0251(8) 0.0012(6) 0.0067(7) 0.0046(6)
C14 0.0258(8) 0.0210(8) 0.0244(8) -0.0001(6) -0.0012(6) 0.0033(6)
C15 0.0310(9) 0.0239(8) 0.0346(9) -0.0024(7) -0.0021(7) 0.0079(7)
C16 0.0320(9) 0.0196(8) 0.0388(10) 0.0024(7) -0.0098(8) 0.0023(7)
C17 0.0307(9) 0.0263(8) 0.0306(9) 0.0072(7) -0.0070(7) 0.0000(7)
C18 0.0281(8) 0.0252(8) 0.0226(8) 0.0044(6) -0.0026(6) 0.0003(6)
C19 0.0208(7) 0.0190(7) 0.0195(7) -0.0010(6) -0.0035(6) -0.0009(6)
C2A 0.0457(11) 0.0372(10) 0.0210(8) -0.0072(7) 0.0044(8) -0.0128(8)
C3A 0.0545(15) 0.128(3) 0.0322(12) 0.0047(15) -0.0128(11) -0.0106(17)
C2B 0.0700(17) 0.0361(12) 0.089(2) -0.0029(12) 0.0528(15) 0.0156(11)
C3B 0.0418(13) 0.110(2) 0.084(2) -0.0641(19) 0.0003(13) 0.0251(14)
C4C 0.0211(7) 0.0216(7) 0.0167(7) -0.0026(6) 0.0009(6) 0.0020(6)
C6C 0.0325(8) 0.0195(7) 0.0225(8) -0.0070(6) 0.0011(7) 0.0025(6)
C7C 0.0336(10) 0.0384(10) 0.0491(12) -0.0190(9) 0.0002(9) -0.0028(8)
C8C 0.0611(13) 0.0328(10) 0.0271(9) -0.0131(8) 0.0100(9) -0.0015(9)
C9C 0.0599(13) 0.0296(10) 0.0367(10) -0.0058(8) -0.0075(10) 0.0176(9)

loop_
_atom_type_symbol
_atom_type_description
_atom_type_scat_dispersion_real
_atom_type_scat_dispersion_imag
_atom_type_scat_source
C C 0.0033 0.0016 'International Tables Vol C Tables 4.2.6.8 and 6.1.1.4'
H H 0.0000 0.0000 'International Tables Vol C Tables 4.2.6.8 and 6.1.1.4'
N N 0.0061 0.0033 'International Tables Vol C Tables 4.2.6.8 and 6.1.1.4'
O O 0.0106 0.0060 'International Tables Vol C Tables 4.2.6.8 and 6.1.1.4'
P P 0.1023 0.0942 'International Tables Vol C Tables 4.2.6.8 and 6.1.1.4'
S S 0.1246 0.1234 'International Tables Vol C Tables 4.2.6.8 and 6.1.1.4'

loop_
_geom_angle_atom_site_label_1
_geom_angle_atom_site_label_2
_geom_angle_atom_site_label_3
_geom_angle
_geom_angle_site_symmetry_1
_geom_angle_site_symmetry_3
_geom_angle_publ_flag
C12 S13 C14 92.30(8) . . ?
O1 P1 O1B 116.13(7) . . ?
O1 P1 O1A 114.89(7) . . ?
O1B P1 O1A 100.94(6) . . ?
O1 P1 C2 113.74(7) . . ?
O1B P1 C2 104.39(7) . . ?
O1A P1 C2 105.22(7) . . ?
C2A O1A P1 121.56(10) . . ?
C2B O1B P1 123.10(12) . . ?
C4C O5C C6C 121.33(12) . . ?
C4C N4 C5 121.38(12) . . ?
C4C N4 C3 116.82(12) . . ?
C5 N4 C3 114.42(12) . . ?
C10 N9 C2 120.01(12) . . ?
C10 N9 H9 121.1(11) . . ?
C2 N9 H9 116.0(12) . . ?
N9 C2 C3 109.49(12) . . ?
N9 C2 P1 108.68(10) . . ?
C3 C2 P1 113.62(10) . . ?
N9 C2 H2 108.3 . . ?
C3 C2 H2 108.3 . . ?
P1 C2 H2 108.3 . . ?
N4 C3 C8 108.36(12) . . ?
N4 C3 C2 111.33(12) . . ?
C8 C3 C2 113.15(13) . . ?
N4 C3 H3 107.9 . . ?
C8 C3 H3 107.9 . . ?
C2 C3 H3 107.9 . . ?
N4 C5 C6 110.79(14) . . ?
N4 C5 H5A 109.5 . . ?
C6 C5 H5A 109.5 . . ?
N4 C5 H5B 109.5 . . ?
C6 C5 H5B 109.5 . . ?
H5A C5 H5B 108.1 . . ?
C5 C6 C7 111.04(14) . . ?
C5 C6 H6A 109.4 . . ?
C7 C6 H6A 109.4 . . ?
C5 C6 H6B 109.4 . . ?
C7 C6 H6B 109.4 . . ?
H6A C6 H6B 108.0 . . ?
C8 C7 C6 111.24(15) . . ?
C8 C7 H7A 109.4 . . ?
C6 C7 H7A 109.4 . . ?
C8 C7 H7B 109.4 . . ?
C6 C7 H7B 109.4 . . ?
H7A C7 H7B 108.0 . . ?
C7 C8 C3 112.22(14) . . ?
C7 C8 H8A 109.2 . . ?
C3 C8 H8A 109.2 . . ?
C7 C8 H8B 109.2 . . ?
C3 C8 H8B 109.2 . . ?
H8A C8 H8B 107.9 . . ?
O10 C10 N9 122.97(14) . . ?
O10 C10 C11 121.82(13) . . ?
N9 C10 C11 115.21(13) . . ?
C12 C11 C19 113.02(14) . . ?
C12 C11 C10 124.52(14) . . ?
C19 C11 C10 122.40(13) . . ?
C11 C12 S13 111.27(12) . . ?
C11 C12 H12 124.4 . . ?
S13 C12 H12 124.4 . . ?
C19 C14 C15 125.81(15) . . ?
C19 C14 S13 111.47(12) . . ?
C15 C14 S13 122.72(13) . . ?
C14 C15 C16 109.47(14) . . ?
C14 C15 H15A 109.8 . . ?
C16 C15 H15A 109.8 . . ?
C14 C15 H15B 109.8 . . ?
C16 C15 H15B 109.8 . . ?
H15A C15 H15B 108.2 . . ?
C17 C16 C15 111.76(14) . . ?
C17 C16 H16A 109.3 . . ?
C15 C16 H16A 109.3 . . ?
C17 C16 H16B 109.3 . . ?
C15 C16 H16B 109.3 . . ?
H16A C16 H16B 107.9 . . ?
C16 C17 C18 111.33(14) . . ?
C16 C17 H17A 109.4 . . ?
C18 C17 H17A 109.4 . . ?
C16 C17 H17B 109.4 . . ?
C18 C17 H17B 109.4 . . ?
H17A C17 H17B 108.0 . . ?
C19 C18 C17 110.72(14) . . ?
C19 C18 H18A 109.5 . . ?
C17 C18 H18A 109.5 . . ?
C19 C18 H18B 109.5 . . ?
C17 C18 H18B 109.5 . . ?
H18A C18 H18B 108.1 . . ?
C14 C19 C11 111.93(14) . . ?
C14 C19 C18 121.96(14) . . ?
C11 C19 C18 126.10(14) . . ?
O1A C2A C3A 110.45(19) . . ?
O1A C2A H2A 109.6 . . ?
C3A C2A H2A 109.6 . . ?
O1A C2A H2B 109.6 . . ?
C3A C2A H2B 109.6 . . ?
H2A C2A H2B 108.1 . . ?
C2A C3A H3A 109.5 . . ?
C2A C3A H3B 109.5 . . ?
H3A C3A H3B 109.5 . . ?
C2A C3A H3C 109.5 . . ?
H3A C3A H3C 109.5 . . ?
H3B C3A H3C 109.5 . . ?
O1B C2B C3B 109.6(2) . . ?
O1B C2B H2C 109.7 . . ?
C3B C2B H2C 109.7 . . ?
O1B C2B H2D 109.7 . . ?
C3B C2B H2D 109.7 . . ?
H2C C2B H2D 108.2 . . ?
C2B C3B H3D 109.5 . . ?
C2B C3B H3E 109.5 . . ?
H3D C3B H3E 109.5 . . ?
C2B C3B H3F 109.5 . . ?
H3D C3B H3F 109.5 . . ?
H3E C3B H3F 109.5 . . ?
O4C C4C O5C 125.16(14) . . ?
O4C C4C N4 123.59(14) . . ?
O5C C4C N4 111.24(13) . . ?
O5C C6C C9C 109.76(14) . . ?
O5C C6C C7C 110.34(13) . . ?
C9C C6C C7C 113.13(17) . . ?
O5C C6C C8C 101.61(13) . . ?
C9C C6C C8C 110.21(16) . . ?
C7C C6C C8C 111.19(16) . . ?
C6C C7C H7C 109.5 . . ?
C6C C7C H7D 109.5 . . ?
H7C C7C H7D 109.5 . . ?
C6C C7C H7E 109.5 . . ?
H7C C7C H7E 109.5 . . ?
H7D C7C H7E 109.5 . . ?
C6C C8C H8C 109.5 . . ?
C6C C8C H8D 109.5 . . ?
H8C C8C H8D 109.5 . . ?
C6C C8C H8E 109.5 . . ?
H8C C8C H8E 109.5 . . ?
H8D C8C H8E 109.5 . . ?
C6C C9C H9C 109.5 . . ?
C6C C9C H9D 109.5 . . ?
H9C C9C H9D 109.5 . . ?
C6C C9C H9E 109.5 . . ?
H9C C9C H9E 109.5 . . ?
H9D C9C H9E 109.5 . . ?

loop_
_geom_bond_atom_site_label_1
_geom_bond_atom_site_label_2
_geom_bond_distance
_geom_bond_site_symmetry_2
_geom_bond_publ_flag
S13 C12 1.7138(16) . ?
S13 C14 1.7248(17) . ?
P1 O1 1.4725(11) . ?
P1 O1B 1.5671(11) . ?
P1 O1A 1.5730(11) . ?
P1 C2 1.8122(15) . ?
O10 C10 1.2287(18) . ?
O1A C2A 1.459(2) . ?
O1B C2B 1.429(2) . ?
O4C C4C 1.2182(19) . ?
O5C C4C 1.3442(18) . ?
O5C C6C 1.4845(18) . ?
N4 C4C 1.368(2) . ?
N4 C5 1.4709(19) . ?
N4 C3 1.4754(18) . ?
N9 C10 1.3591(19) . ?
N9 C2 1.4540(18) . ?
N9 H9 0.886(14) . ?
C2 C3 1.550(2) . ?
C2 H2 1.0000 . ?
C3 C8 1.529(2) . ?
C3 H3 1.0000 . ?
C5 C6 1.523(3) . ?
C5 H5A 0.9900 . ?
C5 H5B 0.9900 . ?
C6 C7 1.533(3) . ?
C6 H6A 0.9900 . ?
C6 H6B 0.9900 . ?
C7 C8 1.522(3) . ?
C7 H7A 0.9900 . ?
C7 H7B 0.9900 . ?
C8 H8A 0.9900 . ?
C8 H8B 0.9900 . ?
C10 C11 1.487(2) . ?
C11 C12 1.360(2) . ?
C11 C19 1.439(2) . ?
C12 H12 0.9500 . ?
C14 C19 1.362(2) . ?
C14 C15 1.503(2) . ?
C15 C16 1.529(3) . ?
C15 H15A 0.9900 . ?
C15 H15B 0.9900 . ?
C16 C17 1.523(3) . ?
C16 H16A 0.9900 . ?
C16 H16B 0.9900 . ?
C17 C18 1.528(2) . ?
C17 H17A 0.9900 . ?
C17 H17B 0.9900 . ?
C18 C19 1.509(2) . ?
C18 H18A 0.9900 . ?
C18 H18B 0.9900 . ?
C2A C3A 1.473(3) . ?
C2A H2A 0.9900 . ?
C2A H2B 0.9900 . ?
C3A H3A 0.9800 . ?
C3A H3B 0.9800 . ?
C3A H3C 0.9800 . ?
C2B C3B 1.479(3) . ?
C2B H2C 0.9900 . ?
C2B H2D 0.9900 . ?
C3B H3D 0.9800 . ?
C3B H3E 0.9800 . ?
C3B H3F 0.9800 . ?
C6C C9C 1.511(2) . ?
C6C C7C 1.514(3) . ?
C6C C8C 1.520(2) . ?
C7C H7C 0.9800 . ?
C7C H7D 0.9800 . ?
C7C H7E 0.9800 . ?
C8C H8C 0.9800 . ?
C8C H8D 0.9800 . ?
C8C H8E 0.9800 . ?
C9C H9C 0.9800 . ?
C9C H9D 0.9800 . ?
C9C H9E 0.9800 . ?

loop_
_geom_hbond_atom_site_label_D
_geom_hbond_atom_site_label_H
_geom_hbond_atom_site_label_A
_geom_hbond_distance_DH
_geom_hbond_distance_HA
_geom_hbond_distance_DA
_geom_hbond_angle_DHA
_geom_hbond_site_symmetry_A
_geom_hbond_publ_flag
N9 H9 O1 0.886(14) 1.947(14) 2.8203(16) 168.1(17) 3_666 yes

loop_
_geom_torsion_atom_site_label_1
_geom_torsion_atom_site_label_2
_geom_torsion_atom_site_label_3
_geom_torsion_atom_site_label_4
_geom_torsion
_geom_torsion_site_symmetry_1
_geom_torsion_site_symmetry_2
_geom_torsion_site_symmetry_3
_geom_torsion_site_symmetry_4
_geom_torsion_publ_flag
O1 P1 O1A C2A -39.17(15) . . . . ?
O1B P1 O1A C2A -164.92(13) . . . . ?
C2 P1 O1A C2A 86.73(13) . . . . ?
O1 P1 O1B C2B 0.2(2) . . . . ?
O1A P1 O1B C2B 125.11(19) . . . . ?
C2 P1 O1B C2B -125.88(19) . . . . ?
C10 N9 C2 C3 -116.32(15) . . . . ?
C10 N9 C2 P1 119.05(13) . . . . ?
O1 P1 C2 N9 71.12(11) . . . . ?
O1B P1 C2 N9 -161.32(9) . . . . ?
O1A P1 C2 N9 -55.49(11) . . . . ?
O1 P1 C2 C3 -51.03(12) . . . . ?
O1B P1 C2 C3 76.53(11) . . . . ?
O1A P1 C2 C3 -177.63(10) . . . . ?
C4C N4 C3 C8 -91.99(16) . . . . ?
C5 N4 C3 C8 58.51(16) . . . . ?
C4C N4 C3 C2 142.96(13) . . . . ?
C5 N4 C3 C2 -66.54(16) . . . . ?
N9 C2 C3 N4 170.73(12) . . . . ?
P1 C2 C3 N4 -67.58(14) . . . . ?
N9 C2 C3 C8 48.40(16) . . . . ?
P1 C2 C3 C8 170.10(11) . . . . ?
C4C N4 C5 C6 90.63(17) . . . . ?
C3 N4 C5 C6 -58.38(17) . . . . ?
N4 C5 C6 C7 52.92(19) . . . . ?
C5 C6 C7 C8 -51.5(2) . . . . ?
C6 C7 C8 C3 53.62(19) . . . . ?
N4 C3 C8 C7 -55.35(17) . . . . ?
C2 C3 C8 C7 68.62(17) . . . . ?
C2 N9 C10 O10 -10.6(2) . . . . ?
C2 N9 C10 C11 168.76(13) . . . . ?
O10 C10 C11 C12 -143.85(17) . . . . ?
N9 C10 C11 C12 36.8(2) . . . . ?
O10 C10 C11 C19 33.3(2) . . . . ?
N9 C10 C11 C19 -146.04(14) . . . . ?
C19 C11 C12 S13 -0.46(18) . . . . ?
C10 C11 C12 S13 176.92(12) . . . . ?
C14 S13 C12 C11 0.68(14) . . . . ?
C12 S13 C14 C19 -0.75(13) . . . . ?
C12 S13 C14 C15 178.85(15) . . . . ?
C19 C14 C15 C16 -14.0(2) . . . . ?
S13 C14 C15 C16 166.43(12) . . . . ?
C14 C15 C16 C17 44.41(19) . . . . ?
C15 C16 C17 C18 -63.53(19) . . . . ?
C16 C17 C18 C19 46.74(19) . . . . ?
C15 C14 C19 C11 -178.97(15) . . . . ?
S13 C14 C19 C11 0.62(17) . . . . ?
C15 C14 C19 C18 0.0(3) . . . . ?
S13 C14 C19 C18 179.59(12) . . . . ?
C12 C11 C19 C14 -0.1(2) . . . . ?
C10 C11 C19 C14 -177.55(14) . . . . ?
C12 C11 C19 C18 -179.03(15) . . . . ?
C10 C11 C19 C18 3.5(2) . . . . ?
C17 C18 C19 C14 -16.3(2) . . . . ?
C17 C18 C19 C11 162.53(15) . . . . ?
P1 O1A C2A C3A 112.49(18) . . . . ?
P1 O1B C2B C3B 154.12(16) . . . . ?
C6C O5C C4C O4C -3.9(2) . . . . ?
C6C O5C C4C N4 174.95(13) . . . . ?
C5 N4 C4C O4C -169.97(15) . . . . ?
C3 N4 C4C O4C -21.7(2) . . . . ?
C5 N4 C4C O5C 11.2(2) . . . . ?
C3 N4 C4C O5C 159.50(13) . . . . ?
C4C O5C C6C C9C -62.5(2) . . . . ?
C4C O5C C6C C7C 62.85(19) . . . . ?
C4C O5C C6C C8C -179.13(15) . . . . ?
